data_7251155
loop_
_publ_author_name
'Elghoul, Amal'
'Ben Salah, Bochra'
'Hajlaoui, Fadhel'
'Karoui, Karim'
'Audebrand, Nathalie'
'Roisnel, Thierry'
'Kozma, Erika'
'Botta, Chiara'
'Zouari, Nabil'

_publ_section_title
;
 Investigation on the structural, optical, photoluminescence and electric
 properties of a semiconductor material
 [Br(CH<sub>2</sub>)<sub>2</sub>N(CH<sub>3</sub>)<sub>3</sub>]<sub>2</sub>SnBr<sub>6</sub>.
;
_journal_issue 47
_journal_name_full 'RSC advances'
_journal_page_first 40199
_journal_page_last 40208
_journal_paper_doi 10.1039/d5ra06415e
_journal_volume 15
_journal_year 2025
_chemical_formula_sum 'C10 H26 Br8 N2 Sn'
_chemical_formula_weight 932.30
_space_group_crystal_system orthorhombic
_space_group_IT_number 61
_space_group_name_Hall '-P 2ac 2ab'
_space_group_name_H-M_alt 'P b c a'
_atom_sites_solution_hydrogens geom
_audit_creation_method SHELXL-2016/6
_audit_update_record
;
2025-07-21 deposited with the CCDC.	2025-10-14 downloaded from the CCDC.
;
_cell_angle_alpha 90
_cell_angle_beta 90
_cell_angle_gamma 90
_cell_formula_units_Z 4
_cell_length_a 12.792(2)
_cell_length_b 12.973(2)
_cell_length_c 14.605(2)
_cell_measurement_reflns_used 9255
_cell_measurement_temperature 150(2)
_cell_measurement_theta_max 27.5175
_cell_measurement_theta_min 2.6354
_cell_volume 2423.7(6)
_computing_structure_refinement 'SHELXL-2016/6 (Sheldrick, 2016)'
_diffrn_ambient_temperature 150(2)
_diffrn_detector CMOS-PHOTON70
_diffrn_measured_fraction_theta_full 1.000
_diffrn_measured_fraction_theta_max 0.975
_diffrn_measurement_device_type 'D8 VENTURE Bruker AXS'
_diffrn_measurement_method 'rotation images'
_diffrn_radiation_type MoK\a
_diffrn_radiation_wavelength 0.71073
_diffrn_reflns_av_R_equivalents 0.0467
_diffrn_reflns_av_unetI/netI 0.0293
_diffrn_reflns_Laue_measured_fraction_full 1.000
_diffrn_reflns_Laue_measured_fraction_max 0.975
_diffrn_reflns_limit_h_max 16
_diffrn_reflns_limit_h_min -16
_diffrn_reflns_limit_k_max 16
_diffrn_reflns_limit_k_min -16
_diffrn_reflns_limit_l_max 18
_diffrn_reflns_limit_l_min -17
_diffrn_reflns_number 20567
_diffrn_reflns_point_group_measured_fraction_full 1.000
_diffrn_reflns_point_group_measured_fraction_max 0.975
_diffrn_reflns_theta_full 25.242
_diffrn_reflns_theta_max 27.758
_diffrn_reflns_theta_min 2.635
_exptl_absorpt_coefficient_mu 14.239
_exptl_absorpt_correction_type multi-scan
_exptl_crystal_colour colourless
_exptl_crystal_density_diffrn 2.555
_exptl_crystal_description block
_exptl_crystal_F_000 1720
_exptl_crystal_size_max 0.130
_exptl_crystal_size_mid 0.070
_exptl_crystal_size_min 0.050
_exptl_transmission_factor_max 0.7456
_exptl_transmission_factor_min 0.5060
_refine_diff_density_max 0.582
_refine_diff_density_min -0.423
_refine_diff_density_rms 0.107
_refine_ls_extinction_coef 0.00026(5)
_refine_ls_extinction_expression Fc^*^=kFc[1+0.001xFc^2^\l^3^/sin(2\q)]^-1/4^
_refine_ls_extinction_method 'SHELXL-2016/6 (Sheldrick 2016)'
_refine_ls_goodness_of_fit_ref 1.033
_refine_ls_hydrogen_treatment constr
_refine_ls_matrix_type full
_refine_ls_number_parameters 98
_refine_ls_number_reflns 2786
_refine_ls_number_restraints 0
_refine_ls_restrained_S_all 1.033
_refine_ls_R_factor_all 0.0307
_refine_ls_R_factor_gt 0.0199
_refine_ls_shift/su_max 0.001
_refine_ls_shift/su_mean 0.000
_refine_ls_structure_factor_coef Fsqd
_refine_ls_weighting_details 'w=1/[\s^2^(Fo^2^)+2.3581P] where P=(Fo^2^+2Fc^2^)/3'
_refine_ls_weighting_scheme calc
_refine_ls_wR_factor_gt 0.0346
_refine_ls_wR_factor_ref 0.0371
_reflns_Friedel_coverage 0.000
_reflns_number_gt 2332
_reflns_number_total 2786
_reflns_threshold_expression 'I > 2\s(I)'
_cod_data_source_file d5ra06415e2.cif
_cod_data_source_block shelx
_cod_database_code 7251155
_shelx_shelxl_version_number 2016/6
_shelx_space_group_comment
;
The symmetry employed for this shelxl refinement is uniquely defined
by the following loop, which should always be used as a source of
symmetry information in preference to the above space-group names.
They are only intended as comments.
;

loop_
_space_group_symop_operation_xyz
'x, y, z'
'-x+1/2, -y, z+1/2'
'-x, y+1/2, -z+1/2'
'x+1/2, -y+1/2, -z'
'-x, -y, -z'
'x-1/2, y, -z-1/2'
'x, -y-1/2, z-1/2'
'-x-1/2, y-1/2, z'

loop_
_atom_site_label
_atom_site_type_symbol
_atom_site_fract_x
_atom_site_fract_y
_atom_site_fract_z
_atom_site_U_iso_or_equiv
_atom_site_adp_type
_atom_site_occupancy
_atom_site_site_symmetry_order
_atom_site_calc_flag
_atom_site_refinement_flags_posn
_atom_site_refinement_flags_adp
_atom_site_refinement_flags_occupancy
_atom_site_disorder_assembly
_atom_site_disorder_group
Sn Sn 0.500000 0.500000 0.500000 0.01954(7) Uani 1 2 d S . P . .
Br1 Br 0.69311(2) 0.54670(2) 0.51910(2) 0.02591(8) Uani 1 1 d . . . . .
Br3 Br 0.48728(2) 0.46811(2) 0.67589(2) 0.02652(8) Uani 1 1 d . . . . .
Br2 Br 0.54815(2) 0.30604(2) 0.47527(2) 0.02810(8) Uani 1 1 d . . . . .
Br4 Br 0.56718(2) 0.93313(2) 0.41087(2) 0.03026(8) Uani 1 1 d . . . . .
N1 N 0.74295(17) 0.73884(17) 0.23679(16) 0.0236(5) Uani 1 1 d . . . . .
C2 C 0.6554(2) 0.8003(2) 0.2798(2) 0.0301(7) Uani 1 1 d . . . . .
H2A H 0.637683 0.858443 0.238776 0.036 Uiso 1 1 calc R U . . .
H2B H 0.592807 0.755660 0.284468 0.036 Uiso 1 1 calc R U . . .
C5 C 0.7797(2) 0.6544(2) 0.2995(2) 0.0289(7) Uani 1 1 d . . . . .
H5B H 0.720430 0.610143 0.315855 0.043 Uiso 1 1 calc R U . . .
H5C H 0.833155 0.613135 0.268404 0.043 Uiso 1 1 calc R U . . .
H5A H 0.809387 0.684739 0.355168 0.043 Uiso 1 1 calc R U . . .
C4 C 0.7000(2) 0.6905(2) 0.1514(2) 0.0330(7) Uani 1 1 d . . . . .
H4B H 0.641100 0.645589 0.167330 0.049 Uiso 1 1 calc R U . . .
H4A H 0.675980 0.744636 0.109599 0.049 Uiso 1 1 calc R U . . .
H4C H 0.754706 0.649719 0.121589 0.049 Uiso 1 1 calc R U . . .
C3 C 0.8322(2) 0.8067(2) 0.2113(2) 0.0345(7) Uani 1 1 d . . . . .
H3A H 0.860958 0.838784 0.266619 0.052 Uiso 1 1 calc R U . . .
H3C H 0.886520 0.765580 0.181313 0.052 Uiso 1 1 calc R U . . .
H3B H 0.807795 0.860497 0.169324 0.052 Uiso 1 1 calc R U . . .
C1 C 0.6801(3) 0.8423(3) 0.3731(2) 0.0412(8) Uani 1 1 d . . . . .
H1A H 0.746754 0.881009 0.371277 0.049 Uiso 1 1 calc R U . . .
H1B H 0.687540 0.785091 0.417435 0.049 Uiso 1 1 calc R U . . .

loop_
_atom_site_aniso_label
_atom_site_aniso_U_11
_atom_site_aniso_U_22
_atom_site_aniso_U_33
_atom_site_aniso_U_23
_atom_site_aniso_U_13
_atom_site_aniso_U_12
Sn 0.01937(13) 0.02085(13) 0.01841(14) 0.00057(10) -0.00012(10) -0.00091(10)
Br1 0.01987(13) 0.03055(16) 0.02730(16) -0.00130(12) -0.00067(11) -0.00295(11)
Br3 0.02738(15) 0.03336(16) 0.01883(15) 0.00286(11) -0.00027(11) -0.00255(12)
Br2 0.02985(16) 0.02143(14) 0.03302(17) -0.00085(12) 0.00158(13) 0.00142(12)
Br4 0.02963(16) 0.03129(16) 0.02986(17) -0.00419(13) 0.00489(12) 0.00355(13)
N1 0.0213(12) 0.0259(12) 0.0235(13) 0.0020(10) 0.0023(10) 0.0024(10)
C2 0.0296(16) 0.0329(16) 0.0280(17) -0.0027(14) 0.0014(13) 0.0041(13)
C5 0.0252(15) 0.0301(15) 0.0314(17) 0.0072(13) 0.0016(13) 0.0054(12)
C4 0.0338(17) 0.0371(17) 0.0280(17) -0.0023(14) -0.0041(13) -0.0030(14)
C3 0.0312(17) 0.0351(17) 0.0373(19) 0.0058(15) 0.0010(14) -0.0089(14)
C1 0.0388(19) 0.049(2) 0.036(2) -0.0091(16) -0.0032(15) 0.0162(16)

loop_
_atom_type_symbol
_atom_type_description
_atom_type_scat_dispersion_real
_atom_type_scat_dispersion_imag
_atom_type_scat_source
C C 0.0033 0.0016 'International Tables Vol C Tables 4.2.6.8 and 6.1.1.4'
H H 0.0000 0.0000 'International Tables Vol C Tables 4.2.6.8 and 6.1.1.4'
Br Br -0.2901 2.4595 'International Tables Vol C Tables 4.2.6.8 and 6.1.1.4'
N N 0.0061 0.0033 'International Tables Vol C Tables 4.2.6.8 and 6.1.1.4'
Sn Sn -0.6537 1.4246 'International Tables Vol C Tables 4.2.6.8 and 6.1.1.4'

loop_
_geom_angle_atom_site_label_1
_geom_angle_atom_site_label_2
_geom_angle_atom_site_label_3
_geom_angle
_geom_angle_site_symmetry_1
_geom_angle_site_symmetry_3
_geom_angle_publ_flag
Br1 Sn Br1 180.0 . 5_666 ?
Br1 Sn Br3 89.451(9) . . ?
Br1 Sn Br3 90.548(9) 5_666 . ?
Br1 Sn Br3 90.549(9) . 5_666 ?
Br1 Sn Br3 89.452(9) 5_666 5_666 ?
Br3 Sn Br3 180.0 . 5_666 ?
Br1 Sn Br2 90.888(11) . . ?
Br1 Sn Br2 89.112(11) 5_666 . ?
Br3 Sn Br2 89.889(10) . . ?
Br3 Sn Br2 90.111(10) 5_666 . ?
Br1 Sn Br2 89.112(11) . 5_666 ?
Br1 Sn Br2 90.888(11) 5_666 5_666 ?
Br3 Sn Br2 90.111(10) . 5_666 ?
Br3 Sn Br2 89.889(10) 5_666 5_666 ?
Br2 Sn Br2 180.0 . 5_666 ?
C3 N1 C4 108.7(2) . . ?
C3 N1 C5 110.1(2) . . ?
C4 N1 C5 108.4(2) . . ?
C3 N1 C2 111.1(2) . . ?
C4 N1 C2 107.1(2) . . ?
C5 N1 C2 111.3(2) . . ?
C1 C2 N1 114.4(2) . . ?
C2 C1 Br4 108.8(2) . . ?

loop_
_geom_bond_atom_site_label_1
_geom_bond_atom_site_label_2
_geom_bond_distance
_geom_bond_site_symmetry_2
_geom_bond_publ_flag
Sn Br1 2.5587(5) . ?
Sn Br1 2.5587(5) 5_666 ?
Sn Br3 2.6070(4) . ?
Sn Br3 2.6070(4) 5_666 ?
Sn Br2 2.6156(5) . ?
Sn Br2 2.6156(5) 5_666 ?
Br4 C1 1.943(3) . ?
N1 C3 1.489(4) . ?
N1 C4 1.500(4) . ?
N1 C5 1.504(3) . ?
N1 C2 1.511(4) . ?
C2 C1 1.502(4) . ?

loop_
_geom_hbond_atom_site_label_D
_geom_hbond_atom_site_label_H
_geom_hbond_atom_site_label_A
_geom_hbond_distance_DH
_geom_hbond_distance_HA
_geom_hbond_distance_DA
_geom_hbond_angle_DHA
_geom_hbond_site_symmetry_A
C2 H2A Br3 0.99 3.10 3.995(3) 151.0 7_575
C2 H2B Br3 0.99 3.13 3.984(3) 145.0 5_666
C5 H5B Br1 0.98 3.10 3.669(3) 118.4 .
C5 H5B Br3 0.98 2.85 3.784(3) 160.2 5_666
C5 H5C Br3 0.98 2.87 3.830(3) 168.2 2_664
C5 H5A Br2 0.98 2.98 3.913(3) 159.7 8_765
C4 H4A Br1 0.98 3.02 3.920(3) 153.2 7_575
C4 H4C Br1 0.98 3.03 3.883(3) 146.2 2_664
C3 H3A Br3 0.98 3.10 3.896(3) 139.7 4_566
C3 H3B Br1 0.98 2.90 3.829(3) 158.4 7_575
